data_1575478
loop_
_publ_author_name
'Xie, Yun'
'Yao, Wen-Dong'
'Du, Qiu-Yang'
'Zhou, Wenfeng'
'Suen, Nian-Tzu'
'Liu, Wenlong'
'Guo, Sheng-Ping'

_publ_section_title
;
 From NaSc<sub>3</sub>Ga<sub>2</sub>Q<sub>8</sub> (Q = S, Se) to
 KGa<sub>2</sub>In<sub>3</sub>S<sub>8</sub>: substitution of
 Sc<sup>3+</sup> with In<sup>3+</sup> to achieve doubled birefringence.
;
_journal_issue 37
_journal_name_full 'Chemical science'
_journal_page_first 17207
_journal_page_last 17213
_journal_paper_doi 10.1039/d5sc03501e
_journal_volume 16
_journal_year 2025
_chemical_formula_moiety 'Ga2 S8 Sc3, Na'
_chemical_formula_sum 'Ga2 Na S8 Sc3'
_chemical_formula_weight 553.79
_space_group_crystal_system trigonal
_space_group_IT_number 164
_space_group_name_Hall '-P 3 2"'
_space_group_name_H-M_alt 'P -3 m 1'
_atom_sites_solution_primary dual
_audit_creation_date 2024-03-25
_audit_creation_method
;
Olex2 1.5
(compiled 2021.08.20 svn.r13c46975 for OlexSys, GUI svn.r6405)
;
_audit_update_record
;
2025-05-06 deposited with the CCDC.	2025-08-15 downloaded from the CCDC.
;
_cell_angle_alpha 90
_cell_angle_beta 90
_cell_angle_gamma 120
_cell_formula_units_Z 1
_cell_length_a 7.6307(3)
_cell_length_b 7.6307(3)
_cell_length_c 6.1118(3)
_cell_measurement_reflns_used 4294
_cell_measurement_temperature 293
_cell_measurement_theta_max 29.11
_cell_measurement_theta_min 3.08
_cell_volume 308.20(2)
_computing_cell_refinement 'SAINT V8.40A (Bruker, 2019)'
_computing_data_reduction 'SAINT V8.40A (Bruker, 2019)'
_computing_molecular_graphics 'Olex2 1.5 (Dolomanov et al., 2009)'
_computing_publication_material 'Olex2 1.5 (Dolomanov et al., 2009)'
_computing_structure_refinement 'SHELXL 2014/7 (Sheldrick, 2015)'
_computing_structure_solution 'SHELXT 2014/5 (Sheldrick, 2014)'
_diffrn_ambient_temperature 293
_diffrn_measured_fraction_theta_full 0.983
_diffrn_measured_fraction_theta_max 0.988
_diffrn_measurement_device_type 'CCD area detector'
_diffrn_measurement_method 'phi and omega scans'
_diffrn_radiation_monochromator graphite
_diffrn_radiation_type MoK\a
_diffrn_radiation_wavelength 0.71073
_diffrn_reflns_av_R_equivalents 0.0214
_diffrn_reflns_av_unetI/netI 0.0095
_diffrn_reflns_Laue_measured_fraction_full 0.983
_diffrn_reflns_Laue_measured_fraction_max 0.988
_diffrn_reflns_limit_h_max 10
_diffrn_reflns_limit_h_min -10
_diffrn_reflns_limit_k_max 10
_diffrn_reflns_limit_k_min -10
_diffrn_reflns_limit_l_max 8
_diffrn_reflns_limit_l_min -8
_diffrn_reflns_number 4887
_diffrn_reflns_point_group_measured_fraction_full 0.983
_diffrn_reflns_point_group_measured_fraction_max 0.988
_diffrn_reflns_theta_full 25.242
_diffrn_reflns_theta_max 29.106
_diffrn_reflns_theta_min 3.333
_diffrn_source_current 1.0
_diffrn_source_power 0.05
_diffrn_source_voltage 50.0
_exptl_absorpt_coefficient_mu 7.220
_exptl_absorpt_correction_T_max 0.7458
_exptl_absorpt_correction_T_min 0.6009
_exptl_absorpt_correction_type none
_exptl_absorpt_process_details
;
SADABS-2016/2 (Bruker,2016/2) was used for absorption correction.
wR2(int) was 0.0682 before and 0.0341 after correction.
The Ratio of minimum to maximum transmission is 0.8057.
The \l/2 correction factor is Not present.
;
_exptl_crystal_colour black
_exptl_crystal_density_diffrn 2.984
_exptl_crystal_description block
_exptl_crystal_F_000 264
_exptl_crystal_size_max 0.05
_exptl_crystal_size_mid 0.03
_exptl_crystal_size_min 0.02
_refine_diff_density_max 0.406
_refine_diff_density_min -0.253
_refine_diff_density_rms 0.052
_refine_ls_extinction_coef 0.083(4)
_refine_ls_extinction_expression Fc^*^=kFc[1+0.001xFc^2^\l^3^/sin(2\q)]^-1/4^
_refine_ls_extinction_method 'SHELXL-2014/7 (Sheldrick 2014'
_refine_ls_goodness_of_fit_ref 1.291
_refine_ls_hydrogen_treatment undef
_refine_ls_matrix_type full
_refine_ls_number_parameters 20
_refine_ls_number_reflns 340
_refine_ls_number_restraints 0
_refine_ls_restrained_S_all 1.291
_refine_ls_R_factor_all 0.0096
_refine_ls_R_factor_gt 0.0095
_refine_ls_shift/su_max 0.000
_refine_ls_shift/su_mean 0.000
_refine_ls_structure_factor_coef Fsqd
_refine_ls_weighting_details 'w=1/[\s^2^(Fo^2^)+(0.0116P)^2^+0.0601P] where P=(Fo^2^+2Fc^2^)/3'
_refine_ls_weighting_scheme calc
_refine_ls_wR_factor_gt 0.0258
_refine_ls_wR_factor_ref 0.0258
_reflns_Friedel_coverage 0.000
_reflns_number_gt 338
_reflns_number_total 340
_reflns_threshold_expression 'I > 2\s(I)'
_cod_data_source_file d5sc03501e2.cif
_cod_data_source_block nasc3ga2s8
_cod_depositor_comments 'Adding full bibliography for 1575477--1575479.cif.'
_cod_original_cell_volume 308.20(3)
_cod_original_formula_sum ' Na Ga2 Sc3 S8 '
_cod_database_code 1575478
_shelx_shelxl_version_number 2014/7
_shelx_space_group_comment
;
The symmetry employed for this shelxl refinement is uniquely defined
by the following loop, which should always be used as a source of
symmetry information in preference to the above space-group names.
They are only intended as comments.
;
_olex2_refinement_description
;
;
_olex2_submission_special_instructions 'No special instructions were received'

loop_
_space_group_symop_operation_xyz
'x, y, z'
'-y, x-y, z'
'-x+y, -x, z'
'y, x, -z'
'x-y, -y, -z'
'-x, -x+y, -z'
'-x, -y, -z'
'y, -x+y, -z'
'x-y, x, -z'
'-y, -x, z'
'-x+y, y, z'
'x, x-y, z'

loop_
_atom_site_label
_atom_site_type_symbol
_atom_site_fract_x
_atom_site_fract_y
_atom_site_fract_z
_atom_site_U_iso_or_equiv
_atom_site_adp_type
_atom_site_occupancy
_atom_site_site_symmetry_order
_atom_site_calc_flag
_atom_site_refinement_flags_posn
_atom_site_refinement_flags_adp
_atom_site_refinement_flags_occupancy
_atom_site_disorder_assembly
_atom_site_disorder_group
Ga1 Ga 0.66667 0.33333 0.39747(3) 0.00978(9) Uani 1 6 d S T P . .
Sc1 Sc 0.5000 0.0000 0.0000 0.00932(10) Uani 1 4 d S T P . .
S1 S 0.66667 0.33333 0.76784(8) 0.00843(11) Uani 1 6 d S T P . .
S2 S 0.35580(4) 0.17790(2) 0.23651(5) 0.00999(9) Uani 1 2 d S T P . .
Na1 Na 0.0000 0.0000 0.5000 0.0172(3) Uani 1 12 d S T P . .

loop_
_atom_site_aniso_label
_atom_site_aniso_U_11
_atom_site_aniso_U_22
_atom_site_aniso_U_33
_atom_site_aniso_U_23
_atom_site_aniso_U_13
_atom_site_aniso_U_12
Ga1 0.01153(11) 0.01153(11) 0.00627(13) 0.000 0.000 0.00577(5)
Sc1 0.01014(13) 0.00762(15) 0.00935(17) -0.00068(10) -0.00034(5) 0.00381(8)
S1 0.00979(15) 0.00979(15) 0.0057(2) 0.000 0.000 0.00489(8)
S2 0.00895(15) 0.01068(12) 0.00977(16) 0.00069(5) 0.00139(10) 0.00447(7)
Na1 0.0174(4) 0.0174(4) 0.0169(6) 0.000 0.000 0.0087(2)

loop_
_atom_type_symbol
_atom_type_description
_atom_type_scat_dispersion_real
_atom_type_scat_dispersion_imag
_atom_type_scat_source
Ga Ga 0.2307 1.6083 'International Tables Vol C Tables 4.2.6.8 and 6.1.1.4'
Na Na 0.0362 0.0249 'International Tables Vol C Tables 4.2.6.8 and 6.1.1.4'
S S 0.1246 0.1234 'International Tables Vol C Tables 4.2.6.8 and 6.1.1.4'
Sc Sc 0.2519 0.3716 'International Tables Vol C Tables 4.2.6.8 and 6.1.1.4'

loop_
_geom_angle_atom_site_label_1
_geom_angle_atom_site_label_2
_geom_angle_atom_site_label_3
_geom_angle
_geom_angle_site_symmetry_1
_geom_angle_site_symmetry_3
_geom_angle_publ_flag
Sc1 Ga1 Sc1 71.146(5) . 3_665 ?
Sc1 Ga1 Sc1 71.146(5) . 2_655 ?
Sc1 Ga1 Sc1 71.146(5) 2_655 3_665 ?
S1 Ga1 Sc1 137.799(3) . 3_665 ?
S1 Ga1 Sc1 137.799(3) . 2_655 ?
S1 Ga1 Sc1 137.799(3) . . ?
S1 Ga1 S2 115.589(9) . 2_655 ?
S1 Ga1 S2 115.589(9) . . ?
S1 Ga1 S2 115.589(9) . 3_665 ?
S2 Ga1 Sc1 51.473(6) . . ?
S2 Ga1 Sc1 51.473(6) 2_655 2_655 ?
S2 Ga1 Sc1 106.612(11) 2_655 3_665 ?
S2 Ga1 Sc1 51.473(6) 2_655 . ?
S2 Ga1 Sc1 106.612(11) 3_665 . ?
S2 Ga1 Sc1 106.613(11) . 2_655 ?
S2 Ga1 Sc1 51.473(6) 3_665 2_655 ?
S2 Ga1 Sc1 51.473(6) 3_665 3_665 ?
S2 Ga1 Sc1 51.473(6) . 3_665 ?
S2 Ga1 S2 102.720(11) . 3_665 ?
S2 Ga1 S2 102.720(11) 2_655 . ?
S2 Ga1 S2 102.720(11) 2_655 3_665 ?
Ga1 Sc1 Ga1 180.0 7_655 . ?
S1 Sc1 Ga1 80.586(9) 1_554 . ?
S1 Sc1 Ga1 99.414(9) 7_656 . ?
S1 Sc1 Ga1 80.586(9) 7_656 7_655 ?
S1 Sc1 Ga1 99.414(9) 1_554 7_655 ?
S1 Sc1 S1 180.0 1_554 7_656 ?
S2 Sc1 Ga1 43.764(7) . . ?
S2 Sc1 Ga1 43.764(7) 8 7_655 ?
S2 Sc1 Ga1 136.236(7) 8 . ?
S2 Sc1 Ga1 43.765(7) 7_655 7_655 ?
S2 Sc1 Ga1 136.236(7) . 7_655 ?
S2 Sc1 Ga1 43.764(7) 2_655 . ?
S2 Sc1 Ga1 136.236(7) 7_655 . ?
S2 Sc1 Ga1 136.236(7) 2_655 7_655 ?
S2 Sc1 S1 94.578(8) 8 1_554 ?
S2 Sc1 S1 94.577(8) 7_655 1_554 ?
S2 Sc1 S1 94.577(9) . 7_656 ?
S2 Sc1 S1 94.578(8) 2_655 7_656 ?
S2 Sc1 S1 85.423(8) 7_655 7_656 ?
S2 Sc1 S1 85.422(8) 2_655 1_554 ?
S2 Sc1 S1 85.423(8) . 1_554 ?
S2 Sc1 S1 85.422(8) 8 7_656 ?
S2 Sc1 S2 92.644(14) 2_655 7_655 ?
S2 Sc1 S2 180.0 7_655 . ?
S2 Sc1 S2 180.0 8 2_655 ?
S2 Sc1 S2 87.356(14) 8 7_655 ?
S2 Sc1 S2 87.355(14) 2_655 . ?
S2 Sc1 S2 92.645(14) 8 . ?
Ga1 S1 Sc1 122.787(9) . 3_666 ?
Ga1 S1 Sc1 122.787(9) . 2_656 ?
Ga1 S1 Sc1 122.787(9) . 1_556 ?
Sc1 S1 Sc1 93.448(12) 2_656 3_666 ?
Sc1 S1 Sc1 93.448(12) 2_656 1_556 ?
Sc1 S1 Sc1 93.448(12) 1_556 3_666 ?
Ga1 S2 Sc1 84.763(9) . 3_665 ?
Ga1 S2 Sc1 84.763(9) . . ?
Ga1 S2 Na1 120.003(13) . . ?
Sc1 S2 Sc1 95.549(10) . 3_665 ?
Sc1 S2 Na1 128.480(6) . . ?
Sc1 S2 Na1 128.480(6) 3_665 . ?
S2 Na1 S2 88.796(9) 8_556 . ?
S2 Na1 S2 91.204(9) 3 . ?
S2 Na1 S2 180.0 8_556 2 ?
S2 Na1 S2 180.0 7_556 . ?
S2 Na1 S2 88.796(9) 9_556 . ?
S2 Na1 S2 88.796(9) 3 7_556 ?
S2 Na1 S2 91.204(9) 8_556 7_556 ?
S2 Na1 S2 88.796(9) 3 8_556 ?
S2 Na1 S2 88.796(9) 9_556 2 ?
S2 Na1 S2 180.0 9_556 3 ?
S2 Na1 S2 91.204(9) 2 . ?
S2 Na1 S2 91.204(9) 3 2 ?
S2 Na1 S2 91.204(9) 9_556 8_556 ?
S2 Na1 S2 91.204(9) 9_556 7_556 ?
S2 Na1 S2 88.796(9) 2 7_556 ?

loop_
_geom_bond_atom_site_label_1
_geom_bond_atom_site_label_2
_geom_bond_distance
_geom_bond_site_symmetry_2
_geom_bond_publ_flag
Ga1 Sc1 3.27925(19) 2_655 ?
Ga1 Sc1 3.27925(18) 3_665 ?
Ga1 Sc1 3.27925(19) . ?
Ga1 S1 2.2637(5) . ?
Ga1 S2 2.2777(3) . ?
Ga1 S2 2.2777(3) 3_665 ?
Ga1 S2 2.2777(3) 2_655 ?
Sc1 Ga1 3.27924(19) 7_655 ?
Sc1 S1 2.6202(3) 7_656 ?
Sc1 S1 2.6202(3) 1_554 ?
Sc1 S2 2.5762(2) . ?
Sc1 S2 2.5762(2) 7_655 ?
Sc1 S2 2.5762(2) 8 ?
Sc1 S2 2.5762(2) 2_655 ?
S1 Sc1 2.6202(3) 1_556 ?
S1 Sc1 2.6202(3) 2_656 ?
S1 Sc1 2.6202(3) 3_666 ?
S2 Sc1 2.5762(2) 3_665 ?
S2 Na1 2.8499(3) . ?
Na1 S2 2.8499(3) 8_556 ?
Na1 S2 2.8499(3) 7_556 ?
Na1 S2 2.8499(3) 2 ?
Na1 S2 2.8499(3) 9_556 ?
Na1 S2 2.8499(3) 3 ?
